data_4071242
loop_
_publ_author_name
'Ruhland, Klaus'
'Obenhuber, Andreas'
'Hoffmann, Stephan D.'

_publ_section_title
;
 Cleavage of Unstrained C(sp2)---C(sp2) Single Bonds with Ni0Complexes
 Using Chelating Assistance
;
_journal_issue 14
_journal_name_full Organometallics
_journal_page_first 3482
_journal_paper_doi 10.1021/om800054m
_journal_volume 27
_journal_year 2008
_chemical_formula_sum 'C27 H36 Ni O5 P2'
_chemical_formula_weight 561.19
_chemical_melting_point ?
_chemical_name_systematic
;
 ?
;
_space_group_IT_number 14
_symmetry_cell_setting monoclinic
_symmetry_space_group_name_Hall '-P 2ybc'
_symmetry_space_group_name_H-M 'P 1 21/c 1'
_atom_sites_solution_hydrogens geom
_atom_sites_solution_primary direct
_atom_sites_solution_secondary difmap
_audit_creation_method SHELXL-97
_cell_angle_alpha 90.00
_cell_angle_beta 102.520(1)
_cell_angle_gamma 90.00
_cell_formula_units_Z 4
_cell_length_a 14.9964(1)
_cell_length_b 9.3798(1)
_cell_length_c 19.6238(2)
_cell_measurement_reflns_used 42574
_cell_measurement_temperature 150(2)
_cell_measurement_theta_max 27.7499
_cell_measurement_theta_min 2.7475
_cell_volume 2694.71(4)
_computing_cell_refinement
;
 CrysAlis RED, Oxford Diffraction Ltd.,
 Version 1.171.32.5 (release 08-05-2007 CrysAlis171 .NET)
 (compiled May  8 2007,13:10:02)
;
_computing_data_collection
;
 CrysAlis CCD, Oxford Diffraction Ltd.,
 Version 1.171.32.5 (release 08-05-2007 CrysAlis171 .NET)
 (compiled May  8 2007,13:10:02)
;
_computing_data_reduction
;
 CrysAlis RED, Oxford Diffraction Ltd.,
 Version 1.171.32.5 (release 08-05-2007 CrysAlis171 .NET)
 (compiled May  8 2007,13:10:02)
;
_computing_structure_refinement 'SHELXL-97 (Sheldrick, 1997)'
_computing_structure_solution 'SHELXS-97 (Sheldrick, 1997)'
_diffrn_ambient_temperature 150(2)
_diffrn_detector ' CCD plate '
_diffrn_detector_area_resol_mean 16.0238
_diffrn_measured_fraction_theta_full 0.998
_diffrn_measured_fraction_theta_max 0.998
_diffrn_measurement_device ' \k-geometry diffractometer '
_diffrn_measurement_device_type ' Oxford-Diffraction Xcalibur3 '
_diffrn_measurement_method ' phi- and omega-rotation '
_diffrn_radiation_monochromator graphite
_diffrn_radiation_source 'Enhance (Mo) X-ray Source'
_diffrn_radiation_type MoK\a
_diffrn_radiation_wavelength 0.71073
_diffrn_reflns_av_R_equivalents 0.0184
_diffrn_reflns_av_sigmaI/netI 0.0092
_diffrn_reflns_limit_h_max 19
_diffrn_reflns_limit_h_min -19
_diffrn_reflns_limit_k_max 12
_diffrn_reflns_limit_k_min 0
_diffrn_reflns_limit_l_max 25
_diffrn_reflns_limit_l_min 0
_diffrn_reflns_number 59881
_diffrn_reflns_theta_full 27.84
_diffrn_reflns_theta_max 27.84
_diffrn_reflns_theta_min 2.78
_diffrn_standards_decay_% 0
_exptl_absorpt_coefficient_mu 0.874
_exptl_absorpt_correction_T_max 1.00000
_exptl_absorpt_correction_T_min 0.82647
_exptl_absorpt_correction_type multi-scan
_exptl_absorpt_process_details
;   
 CrysAlis RED, Oxford Diffraction Ltd.,
 Version 1.171.32.5 (release 08-05-2007 CrysAlis171 .NET)
 (compiled May  8 2007,13:10:02)
 Empirical absorption correction using spherical harmonics,
 implemented in SCALE3 ABSPACK scaling algorithm.
;
_exptl_crystal_colour 'pale yellow'
_exptl_crystal_density_diffrn 1.383
_exptl_crystal_density_meas ?
_exptl_crystal_density_method 'not measured'
_exptl_crystal_description block
_exptl_crystal_F_000 1184
_exptl_crystal_size_max 0.40
_exptl_crystal_size_mid 0.30
_exptl_crystal_size_min 0.20
_refine_diff_density_max 0.414
_refine_diff_density_min -0.401
_refine_diff_density_rms 0.065
_refine_ls_extinction_method none
_refine_ls_goodness_of_fit_ref 1.139
_refine_ls_hydrogen_treatment refall
_refine_ls_matrix_type full
_refine_ls_number_parameters 460
_refine_ls_number_reflns 6389
_refine_ls_number_restraints 0
_refine_ls_restrained_S_all 1.139
_refine_ls_R_factor_all 0.0385
_refine_ls_R_factor_gt 0.0313
_refine_ls_shift/su_max 0.001
_refine_ls_shift/su_mean 0.000
_refine_ls_structure_factor_coef Fsqd
_refine_ls_weighting_details 'calc w=1/[\s^2^(Fo^2^)+(0.0269P)^2^+2.8142P] where P=(Fo^2^+2Fc^2^)/3'
_refine_ls_weighting_scheme calc
_refine_ls_wR_factor_gt 0.0706
_refine_ls_wR_factor_ref 0.0777
_reflns_number_gt 5611
_reflns_number_total 6389
_reflns_threshold_expression >2sigma(I)
_cod_data_source_file om800054m-file002.cif
_cod_data_source_block Compound_5
_cod_depositor_comments
;
The following automatic conversions were performed:

'_chemical_melting_point' value 'not measured' was changed to '?' -
the value is undefined or not given.

'_symmetry_cell_setting' value
'Monoclinic' changed to 'monoclinic' according to
/home/saulius/struct/CIF-dictionaries/cif_core.dic dictionary named
'cif_core.dic' version 2.4.1 from 2010-06-29.

Automatic conversion script
Id: cif_fix_values 1715 2011-07-08 13:25:40Z adriana 

The following automatic conversions were performed:

'_exptl_crystal_density_meas' value 'not measured' was changed to '?'
- the value is perceived as not measured.

Automatic conversion script
Id: cif_fix_values 3008 2015-01-20 13:52:24Z robertas 
;
_cod_original_sg_symbol_H-M P2(1)/c
_cod_database_code 4071242

loop_
_symmetry_equiv_pos_as_xyz
'x, y, z'
'-x, y+1/2, -z+1/2'
'-x, -y, -z'
'x, -y-1/2, z-1/2'

loop_
_atom_site_label
_atom_site_type_symbol
_atom_site_fract_x
_atom_site_fract_y
_atom_site_fract_z
_atom_site_U_iso_or_equiv
_atom_site_adp_type
_atom_site_occupancy
_atom_site_symmetry_multiplicity
_atom_site_calc_flag
Ni Ni 0.810990(14) 0.17315(2) 0.235195(11) 0.01625(6) Uani 1 1 d
P1 P 0.81819(3) 0.30652(4) 0.14493(2) 0.01578(9) Uani 1 1 d
P2 P 0.67946(3) 0.13689(5) 0.26468(2) 0.01652(9) Uani 1 1 d
O1 O 0.77491(8) 0.24616(13) 0.06420(6) 0.0182(2) Uani 1 1 d
O2 O 0.59157(8) 0.06501(13) 0.20801(6) 0.0193(2) Uani 1 1 d
O5 O 0.67198(9) -0.13062(14) 0.12962(7) 0.0237(3) Uani 1 1 d
O3 O 0.89499(9) -0.09672(15) 0.20781(8) 0.0301(3) Uani 1 1 d
O4 O 0.93380(11) 0.3065(2) 0.35364(8) 0.0453(4) Uani 1 1 d
C1 C 0.79478(11) 0.11306(18) 0.04082(8) 0.0176(3) Uani 1 1 d
C2 C 0.85760(12) 0.1079(2) -0.00217(9) 0.0229(4) Uani 1 1 d
H2 H 0.8822(16) 0.192(3) -0.0140(12) 0.028(6) Uiso 1 1 d
C3 C 0.88019(13) -0.0207(2) -0.02839(10) 0.0278(4) Uani 1 1 d
H3 H 0.9234(17) -0.020(3) -0.0576(13) 0.041(7) Uiso 1 1 d
C4 C 0.84195(14) -0.1464(2) -0.01107(11) 0.0293(4) Uani 1 1 d
H4 H 0.8581(16) -0.232(3) -0.0282(12) 0.034(6) Uiso 1 1 d
C5 C 0.77853(13) -0.1415(2) 0.03049(10) 0.0245(4) Uani 1 1 d
H5 H 0.7515(17) -0.227(3) 0.0431(13) 0.037(7) Uiso 1 1 d
C6 C 0.75206(11) -0.01178(18) 0.05587(8) 0.0185(3) Uani 1 1 d
C27 C 0.67831(11) -0.02266(18) 0.09638(8) 0.0177(3) Uani 1 1 d
C7 C 0.60573(11) 0.08867(18) 0.08792(8) 0.0173(3) Uani 1 1 d
C8 C 0.57114(12) 0.1460(2) 0.02178(9) 0.0208(3) Uani 1 1 d
H8 H 0.6003(15) 0.120(2) -0.0148(12) 0.026(6) Uiso 1 1 d
C9 C 0.49449(12) 0.2323(2) 0.00941(10) 0.0242(4) Uani 1 1 d
H9 H 0.4706(15) 0.267(2) -0.0342(11) 0.023(5) Uiso 1 1 d
C10 C 0.45181(12) 0.2642(2) 0.06355(10) 0.0253(4) Uani 1 1 d
H10 H 0.3998(16) 0.323(3) 0.0565(12) 0.031(6) Uiso 1 1 d
C11 C 0.48572(12) 0.2098(2) 0.12991(9) 0.0230(4) Uani 1 1 d
H11 H 0.4564(16) 0.228(3) 0.1685(12) 0.030(6) Uiso 1 1 d
C12 C 0.56222(11) 0.12176(18) 0.14216(9) 0.0184(3) Uani 1 1 d
C14 C 0.93812(12) 0.3530(2) 0.14378(10) 0.0223(3) Uani 1 1 d
H14 H 0.9545(13) 0.407(2) 0.1867(11) 0.018(5) Uiso 1 1 d
C15 C 0.95145(16) 0.4478(3) 0.08324(13) 0.0355(5) Uani 1 1 d
H15A H 0.9269(19) 0.537(3) 0.0841(15) 0.050(8) Uiso 1 1 d
H15B H 0.926(2) 0.408(3) 0.0370(15) 0.054(8) Uiso 1 1 d
H15C H 1.016(2) 0.463(3) 0.0865(15) 0.054(8) Uiso 1 1 d
C16 C 1.00049(13) 0.2223(2) 0.15233(11) 0.0285(4) Uani 1 1 d
H16A H 1.0043(17) 0.171(3) 0.1964(14) 0.040(7) Uiso 1 1 d
H16B H 1.0652(17) 0.251(3) 0.1549(12) 0.033(6) Uiso 1 1 d
H16C H 0.9834(17) 0.155(3) 0.1168(14) 0.040(7) Uiso 1 1 d
C17 C 0.76404(12) 0.48298(18) 0.13204(9) 0.0207(3) Uani 1 1 d
H17 H 0.7784(15) 0.522(2) 0.0888(12) 0.026(5) Uiso 1 1 d
C18 C 0.66106(14) 0.4745(2) 0.12364(13) 0.0305(4) Uani 1 1 d
H18A H 0.6330(19) 0.418(3) 0.0832(15) 0.051(8) Uiso 1 1 d
H18B H 0.6371(17) 0.575(3) 0.1168(13) 0.041(7) Uiso 1 1 d
H18C H 0.6444(19) 0.439(3) 0.1660(15) 0.053(8) Uiso 1 1 d
C19 C 0.80641(16) 0.5817(2) 0.19199(12) 0.0342(5) Uani 1 1 d
H19A H 0.869(2) 0.603(3) 0.1945(15) 0.052(8) Uiso 1 1 d
H19B H 0.8007(18) 0.540(3) 0.2364(14) 0.045(7) Uiso 1 1 d
H19C H 0.7725(17) 0.671(3) 0.1872(13) 0.033(6) Uiso 1 1 d
C20 C 0.68249(12) -0.00315(19) 0.33143(9) 0.0210(3) Uani 1 1 d
H20 H 0.6215(15) -0.012(2) 0.3367(11) 0.025(5) Uiso 1 1 d
C21 C 0.71230(14) -0.1463(2) 0.30609(11) 0.0267(4) Uani 1 1 d
H21A H 0.6754(17) -0.174(3) 0.2603(14) 0.039(7) Uiso 1 1 d
H21B H 0.7089(16) -0.219(3) 0.3402(12) 0.031(6) Uiso 1 1 d
H21C H 0.7768(17) -0.142(2) 0.3031(12) 0.030(6) Uiso 1 1 d
C22 C 0.74418(15) 0.0387(3) 0.40097(10) 0.0318(4) Uani 1 1 d
H22A H 0.7207(19) 0.122(3) 0.4208(15) 0.051(8) Uiso 1 1 d
H22B H 0.8059(17) 0.057(3) 0.3930(13) 0.038(7) Uiso 1 1 d
H22C H 0.7488(17) -0.039(3) 0.4349(14) 0.042(7) Uiso 1 1 d
C23 C 0.61713(12) 0.2864(2) 0.29524(9) 0.0222(3) Uani 1 1 d
H23 H 0.5919(15) 0.330(2) 0.2519(12) 0.024(5) Uiso 1 1 d
C24 C 0.67936(14) 0.3939(2) 0.34110(11) 0.0315(4) Uani 1 1 d
H24A H 0.7326(19) 0.424(3) 0.3204(14) 0.046(7) Uiso 1 1 d
H24B H 0.709(2) 0.353(3) 0.3887(16) 0.056(8) Uiso 1 1 d
H24C H 0.6458(17) 0.477(3) 0.3481(13) 0.040(7) Uiso 1 1 d
C13 C 0.53869(14) 0.2394(2) 0.32870(11) 0.0295(4) Uani 1 1 d
H13A H 0.4996(18) 0.170(3) 0.2993(14) 0.044(7) Uiso 1 1 d
H13B H 0.5024(18) 0.319(3) 0.3329(13) 0.039(7) Uiso 1 1 d
H13C H 0.5633(17) 0.194(3) 0.3766(14) 0.039(7) Uiso 1 1 d
C25 C 0.85887(11) 0.00559(19) 0.21806(9) 0.0207(3) Uani 1 1 d
C26 C 0.88435(12) 0.2572(2) 0.30725(9) 0.0258(4) Uani 1 1 d

loop_
_atom_site_aniso_label
_atom_site_aniso_U_11
_atom_site_aniso_U_22
_atom_site_aniso_U_33
_atom_site_aniso_U_23
_atom_site_aniso_U_13
_atom_site_aniso_U_12
Ni 0.01552(11) 0.01764(11) 0.01546(11) 0.00028(8) 0.00307(8) 0.00047(8)
P1 0.01533(19) 0.01541(19) 0.01648(19) -0.00055(15) 0.00317(15) -0.00030(15)
P2 0.01616(19) 0.0192(2) 0.01443(19) 0.00061(15) 0.00377(15) 0.00110(15)
O1 0.0203(6) 0.0168(6) 0.0167(5) -0.0010(4) 0.0023(4) 0.0011(4)
O2 0.0184(5) 0.0224(6) 0.0169(5) 0.0009(5) 0.0032(4) -0.0030(5)
O5 0.0259(6) 0.0193(6) 0.0261(6) 0.0019(5) 0.0062(5) -0.0008(5)
O3 0.0290(7) 0.0228(7) 0.0378(8) -0.0008(6) 0.0063(6) 0.0075(6)
O4 0.0321(8) 0.0694(12) 0.0317(8) -0.0168(8) 0.0010(6) -0.0117(8)
C1 0.0165(7) 0.0196(8) 0.0154(7) -0.0022(6) 0.0005(6) 0.0024(6)
C2 0.0197(8) 0.0294(10) 0.0202(8) -0.0010(7) 0.0057(6) -0.0012(7)
C3 0.0215(8) 0.0390(11) 0.0246(9) -0.0062(8) 0.0084(7) 0.0044(8)
C4 0.0292(9) 0.0294(10) 0.0298(10) -0.0106(8) 0.0077(8) 0.0070(8)
C5 0.0253(9) 0.0216(9) 0.0265(9) -0.0036(7) 0.0051(7) 0.0028(7)
C6 0.0184(7) 0.0202(8) 0.0162(7) -0.0020(6) 0.0019(6) 0.0024(6)
C27 0.0163(7) 0.0182(8) 0.0180(7) -0.0028(6) 0.0024(6) -0.0009(6)
C7 0.0149(7) 0.0176(8) 0.0190(7) -0.0010(6) 0.0029(6) -0.0021(6)
C8 0.0195(8) 0.0248(9) 0.0178(8) -0.0018(7) 0.0031(6) 0.0002(7)
C9 0.0212(8) 0.0280(9) 0.0208(8) 0.0029(7) -0.0010(7) 0.0028(7)
C10 0.0185(8) 0.0286(10) 0.0273(9) -0.0003(7) 0.0015(7) 0.0057(7)
C11 0.0158(8) 0.0302(9) 0.0231(8) -0.0023(7) 0.0043(6) 0.0012(7)
C12 0.0166(7) 0.0198(8) 0.0180(7) 0.0001(6) 0.0020(6) -0.0015(6)
C14 0.0177(8) 0.0248(9) 0.0248(9) -0.0019(7) 0.0050(6) -0.0050(7)
C15 0.0303(11) 0.0385(12) 0.0397(12) 0.0077(10) 0.0123(9) -0.0099(9)
C16 0.0166(8) 0.0361(11) 0.0323(10) -0.0059(9) 0.0044(7) 0.0003(8)
C17 0.0237(8) 0.0141(8) 0.0239(8) 0.0018(6) 0.0040(7) 0.0002(6)
C18 0.0242(9) 0.0226(9) 0.0441(12) 0.0013(9) 0.0063(8) 0.0043(7)
C19 0.0409(12) 0.0210(10) 0.0364(11) -0.0069(8) -0.0012(9) 0.0030(9)
C20 0.0186(8) 0.0238(9) 0.0212(8) 0.0056(7) 0.0053(6) 0.0006(6)
C21 0.0295(10) 0.0239(9) 0.0284(9) 0.0076(8) 0.0102(8) 0.0032(7)
C22 0.0358(11) 0.0374(11) 0.0194(9) 0.0058(8) 0.0002(8) -0.0020(9)
C23 0.0228(8) 0.0250(9) 0.0192(8) -0.0012(7) 0.0056(7) 0.0042(7)
C24 0.0296(10) 0.0311(11) 0.0335(10) -0.0122(9) 0.0063(8) 0.0019(8)
C13 0.0259(9) 0.0358(11) 0.0307(10) -0.0019(9) 0.0143(8) 0.0075(8)
C25 0.0172(7) 0.0227(9) 0.0213(8) 0.0025(7) 0.0023(6) -0.0022(6)
C26 0.0234(9) 0.0330(10) 0.0217(8) -0.0016(7) 0.0067(7) -0.0014(7)

loop_
_atom_type_symbol
_atom_type_description
_atom_type_scat_dispersion_real
_atom_type_scat_dispersion_imag
_atom_type_scat_source
C C 0.0033 0.0016 'International Tables Vol C Tables 4.2.6.8 and 6.1.1.4'
H H 0.0000 0.0000 'International Tables Vol C Tables 4.2.6.8 and 6.1.1.4'
O O 0.0106 0.0060 'International Tables Vol C Tables 4.2.6.8 and 6.1.1.4'
P P 0.1023 0.0942 'International Tables Vol C Tables 4.2.6.8 and 6.1.1.4'
Ni Ni 0.3393 1.1124 'International Tables Vol C Tables 4.2.6.8 and 6.1.1.4'

loop_
_geom_angle_atom_site_label_1
_geom_angle_atom_site_label_2
_geom_angle_atom_site_label_3
_geom_angle
C26 Ni C25 109.55(8)
C26 Ni P1 105.05(6)
C25 Ni P1 104.92(6)
C26 Ni P2 107.17(6)
C25 Ni P2 109.45(6)
P1 Ni P2 120.360(18)
O1 P1 C17 96.04(7)
O1 P1 C14 104.24(7)
C17 P1 C14 100.79(8)
O1 P1 Ni 119.66(5)
C17 P1 Ni 121.88(6)
C14 P1 Ni 111.22(6)
O2 P2 C20 94.56(7)
O2 P2 C23 98.05(7)
C20 P2 C23 104.17(8)
O2 P2 Ni 120.68(5)
C20 P2 Ni 114.24(6)
C23 P2 Ni 120.77(6)
C1 O1 P1 123.44(10)
C12 O2 P2 120.89(11)
O1 C1 C2 116.98(15)
O1 C1 C6 122.97(14)
C2 C1 C6 119.98(16)
C3 C2 C1 120.49(18)
C3 C2 H2 120.7(14)
C1 C2 H2 118.7(14)
C2 C3 C4 120.24(17)
C2 C3 H3 118.1(16)
C4 C3 H3 121.7(16)
C5 C4 C3 119.41(18)
C5 C4 H4 120.7(15)
C3 C4 H4 119.9(15)
C4 C5 C6 121.48(18)
C4 C5 H5 120.7(15)
C6 C5 H5 117.8(15)
C1 C6 C5 118.26(15)
C1 C6 C27 126.46(15)
C5 C6 C27 115.28(15)
O5 C27 C7 120.10(15)
O5 C27 C6 119.49(15)
C7 C27 C6 119.85(14)
C8 C7 C12 118.76(15)
C8 C7 C27 119.22(15)
C12 C7 C27 121.35(15)
C9 C8 C7 121.02(16)
C9 C8 H8 121.1(14)
C7 C8 H8 117.8(14)
C8 C9 C10 119.72(17)
C8 C9 H9 121.1(14)
C10 C9 H9 119.2(14)
C9 C10 C11 120.22(17)
C9 C10 H10 121.3(14)
C11 C10 H10 118.5(14)
C10 C11 C12 120.04(17)
C10 C11 H11 122.1(14)
C12 C11 H11 117.8(14)
O2 C12 C11 118.34(15)
O2 C12 C7 121.39(15)
C11 C12 C7 120.24(16)
C16 C14 C15 111.76(17)
C16 C14 P1 112.44(13)
C15 C14 P1 115.84(14)
C16 C14 H14 107.0(12)
C15 C14 H14 108.5(12)
P1 C14 H14 100.2(12)
C14 C15 H15A 113.3(18)
C14 C15 H15B 114.1(17)
H15A C15 H15B 106(2)
C14 C15 H15C 109.4(17)
H15A C15 H15C 105(2)
H15B C15 H15C 108(2)
C14 C16 H16A 114.0(15)
C14 C16 H16B 110.8(14)
H16A C16 H16B 103(2)
C14 C16 H16C 113.3(16)
H16A C16 H16C 107(2)
H16B C16 H16C 109(2)
C18 C17 C19 111.07(17)
C18 C17 P1 112.11(13)
C19 C17 P1 110.10(13)
C18 C17 H17 109.4(13)
C19 C17 H17 107.8(13)
P1 C17 H17 106.1(13)
C17 C18 H18A 111.5(16)
C17 C18 H18B 106.9(15)
H18A C18 H18B 109(2)
C17 C18 H18C 111.5(17)
H18A C18 H18C 111(2)
H18B C18 H18C 107(2)
C17 C19 H19A 114.2(17)
C17 C19 H19B 109.9(16)
H19A C19 H19B 108(2)
C17 C19 H19C 109.0(14)
H19A C19 H19C 108(2)
H19B C19 H19C 107(2)
C22 C20 C21 110.69(16)
C22 C20 P2 111.59(13)
C21 C20 P2 110.92(12)
C22 C20 H20 109.8(13)
C21 C20 H20 108.3(14)
P2 C20 H20 105.4(13)
C20 C21 H21A 112.6(15)
C20 C21 H21B 109.3(14)
H21A C21 H21B 110(2)
C20 C21 H21C 110.0(14)
H21A C21 H21C 108.8(19)
H21B C21 H21C 105.8(19)
C20 C22 H22A 111.3(17)
C20 C22 H22B 108.1(14)
H22A C22 H22B 111(2)
C20 C22 H22C 111.0(15)
H22A C22 H22C 108(2)
H22B C22 H22C 108(2)
C24 C23 C13 111.42(16)
C24 C23 P2 113.76(13)
C13 C23 P2 114.14(14)
C24 C23 H23 108.5(13)
C13 C23 H23 108.4(13)
P2 C23 H23 99.7(13)
C23 C24 H24A 112.6(15)
C23 C24 H24B 112.4(17)
H24A C24 H24B 105(2)
C23 C24 H24C 110.4(15)
H24A C24 H24C 108(2)
H24B C24 H24C 108(2)
C23 C13 H13A 110.9(16)
C23 C13 H13B 109.0(16)
H13A C13 H13B 107(2)
C23 C13 H13C 110.8(14)
H13A C13 H13C 108(2)
H13B C13 H13C 111(2)
O3 C25 Ni 175.37(15)
O4 C26 Ni 177.23(19)

loop_
_geom_bond_atom_site_label_1
_geom_bond_atom_site_label_2
_geom_bond_distance
Ni C26 1.7765(19)
Ni C25 1.7898(18)
Ni P1 2.1903(5)
Ni P2 2.1991(5)
P1 O1 1.6750(12)
P1 C17 1.8368(18)
P1 C14 1.8555(18)
P2 O2 1.6713(12)
P2 C20 1.8486(18)
P2 C23 1.8552(18)
O1 C1 1.385(2)
O2 C12 1.379(2)
O5 C27 1.219(2)
O3 C25 1.141(2)
O4 C26 1.140(2)
C1 C2 1.395(2)
C1 C6 1.397(2)
C2 C3 1.382(3)
C2 H2 0.93(2)
C3 C4 1.385(3)
C3 H3 0.95(3)
C4 C5 1.381(3)
C4 H4 0.93(3)
C5 C6 1.404(2)
C5 H5 0.95(3)
C6 C27 1.499(2)
C27 C7 1.491(2)
C7 C8 1.397(2)
C7 C12 1.399(2)
C8 C9 1.384(2)
C8 H8 0.95(2)
C9 C10 1.387(3)
C9 H9 0.91(2)
C10 C11 1.388(3)
C10 H10 0.94(2)
C11 C12 1.391(2)
C11 H11 0.97(2)
C14 C16 1.529(3)
C14 C15 1.531(3)
C14 H14 0.97(2)
C15 H15A 0.92(3)
C15 H15B 0.98(3)
C15 H15C 0.96(3)
C16 H16A 0.98(3)
C16 H16B 1.00(2)
C16 H16C 0.93(3)
C17 C18 1.519(3)
C17 C19 1.524(3)
C17 H17 0.99(2)
C18 H18A 0.97(3)
C18 H18B 1.00(3)
C18 H18C 0.98(3)
C19 H19A 0.96(3)
C19 H19B 0.98(3)
C19 H19C 0.97(2)
C20 C22 1.525(3)
C20 C21 1.532(3)
C20 H20 0.95(2)
C21 H21A 0.98(3)
C21 H21B 0.96(2)
C21 H21C 0.98(2)
C22 H22A 0.97(3)
C22 H22B 0.99(3)
C22 H22C 0.98(3)
C23 C24 1.527(3)
C23 C13 1.531(3)
C23 H23 0.95(2)
C24 H24A 1.01(3)
C24 H24B 1.02(3)
C24 H24C 0.95(3)
C13 H13A 0.97(3)
C13 H13B 0.93(3)
C13 H13C 1.03(3)
